data_2013806
loop_
_publ_author_name
'Glidewell, Christopher'
'Low, John N.'
'Skakle, Janet M. S.'
'Wardell, James L.'

_publ_section_title
;
 \p-Stacked hydrogen-bonded dimers in
 2-(2-nitrophenylaminocarbonyl)benzoic acid, and hydrogen-bonded sheets
 in orthorhombic and monoclinic polymorphs of
 2-(4-nitrophenylaminocarbonyl)benzoic acid
;
_journal_issue 2
_journal_name_full 'Acta Crystallographica Section C'
_journal_page_first o120
_journal_page_last o124
_journal_paper_doi 10.1107/S0108270103027914
_journal_volume 60
_journal_year 2004
_chemical_formula_iupac 'C14 H10 N2 O5'
_chemical_formula_moiety 'C14 H10 N2 O5'
_chemical_formula_sum 'C14 H10 N2 O5'
_chemical_formula_weight 286.24
_chemical_name_common 'N-(2-Nitrophenyl)benzamide-2-carboxylic acid'
_chemical_name_systematic
;
2-(2-nitrophenylaminocarbonyl)benzoic acid
;
_space_group_IT_number 61
_symmetry_cell_setting orthorhombic
_symmetry_space_group_name_Hall '-P 2ac 2ab'
_symmetry_space_group_name_H-M 'P b c a'
_atom_sites_solution_hydrogens geom
_atom_sites_solution_primary direct
_atom_sites_solution_secondary difmap
_cell_angle_alpha 90
_cell_angle_beta 90
_cell_angle_gamma 90
_cell_formula_units_Z 8
_cell_length_a 7.2761(2)
_cell_length_b 14.8881(5)
_cell_length_c 23.0407(6)
_cell_measurement_reflns_used 2848
_cell_measurement_temperature 120(2)
_cell_measurement_theta_max 27.48
_cell_measurement_theta_min 3.24
_cell_volume 2495.94(13)
_computing_cell_refinement 'DENZO-SMN (Otwinowski & Minor, 1997)'
_computing_data_collection 'KappaCCD Server Software (Nonius, 1997)'
_computing_data_reduction DENZO-SMN
_computing_molecular_graphics 'PLATON (Spek, 2003)'
_computing_publication_material 'SHELXL97 and PRPKAPPA (Ferguson, 1999)'
_computing_structure_refinement 'SHELXL97 (Sheldrick, 1997)'
_computing_structure_solution 'SHELXS97 (Sheldrick, 1997)'
_diffrn_ambient_temperature 120(2)
_diffrn_measured_fraction_theta_full 0.997
_diffrn_measured_fraction_theta_max 0.997
_diffrn_measurement_device_type 'Nonius KappaCCD area-detector'
_diffrn_measurement_method '\f scans, and \w scans with \k offsets'
_diffrn_radiation_monochromator graphite
_diffrn_radiation_source 'rotating anode'
_diffrn_radiation_type 'Mo K\a'
_diffrn_radiation_wavelength 0.71073
_diffrn_reflns_av_R_equivalents 0.072
_diffrn_reflns_av_sigmaI/netI 0.069
_diffrn_reflns_limit_h_max 9
_diffrn_reflns_limit_h_min -7
_diffrn_reflns_limit_k_max 19
_diffrn_reflns_limit_k_min -19
_diffrn_reflns_limit_l_max 29
_diffrn_reflns_limit_l_min -27
_diffrn_reflns_number 15224
_diffrn_reflns_theta_full 27.48
_diffrn_reflns_theta_max 27.48
_diffrn_reflns_theta_min 3.24
_diffrn_standards_decay_% negligible
_exptl_absorpt_coefficient_mu 0.118
_exptl_absorpt_correction_T_max 0.975
_exptl_absorpt_correction_T_min 0.955
_exptl_absorpt_correction_type multi-scan
_exptl_absorpt_process_details '(SORTAV; Blessing, 1995, 1997)'
_exptl_crystal_colour colourless
_exptl_crystal_density_diffrn 1.523
_exptl_crystal_density_meas ?
_exptl_crystal_density_method 'not measured'
_exptl_crystal_description block
_exptl_crystal_F_000 1184
_exptl_crystal_size_max 0.36
_exptl_crystal_size_mid 0.36
_exptl_crystal_size_min 0.22
_refine_diff_density_max 0.24
_refine_diff_density_min -0.29
_refine_ls_extinction_method none
_refine_ls_goodness_of_fit_ref 0.982
_refine_ls_hydrogen_treatment constr
_refine_ls_matrix_type full
_refine_ls_number_parameters 191
_refine_ls_number_reflns 2848
_refine_ls_number_restraints 0
_refine_ls_restrained_S_all 0.982
_refine_ls_R_factor_all 0.093
_refine_ls_R_factor_gt 0.049
_refine_ls_shift/su_max 0.001
_refine_ls_shift/su_mean 0.000
_refine_ls_structure_factor_coef Fsqd
_refine_ls_weighting_details 'w = 1/[\s^2^(Fo^2^)+(0.0595P)^2^] where P=(Fo^2^+2Fc^2^)/3'
_refine_ls_weighting_scheme calc
_refine_ls_wR_factor_gt 0.100
_refine_ls_wR_factor_ref 0.115
_reflns_number_gt 1876
_reflns_number_total 2848
_reflns_threshold_expression I>2\s(I)
_cod_data_source_file gg1204.cif
_cod_data_source_block I
_cod_depositor_comments
;
The following automatic conversions were performed:

'_exptl_crystal_density_meas' value 'not measured' was changed to '?'
- the value is perceived as not measured.

Automatic conversion script
Id: cif_fix_values 3008 2015-01-20 13:52:24Z robertas 
;
_cod_database_code 2013806
_cod_database_fobs_code 2013806

loop_
_symmetry_equiv_pos_as_xyz
'x, y, z'
'-x+1/2, -y, z+1/2'
'x+1/2, -y+1/2, -z'
'-x, y+1/2, -z+1/2'
'-x, -y, -z'
'x+1/2, y, -z+1/2'
'-x+1/2, y+1/2, z'
'x, -y+1/2, z+1/2'

loop_
_atom_site_label
_atom_site_fract_x
_atom_site_fract_y
_atom_site_fract_z
_atom_site_U_iso_or_equiv
_atom_site_adp_type
_atom_site_calc_flag
_atom_site_refinement_flags
_atom_site_occupancy
_atom_site_disorder_assembly
_atom_site_disorder_group
_atom_site_type_symbol
N1 0.3912(2) 0.66212(10) 0.68329(6) 0.0184(4) Uani d . 1 . . N
C11 0.3660(2) 0.73886(12) 0.59102(7) 0.0178(4) Uani d . 1 . . C
C12 0.4161(2) 0.71745(12) 0.53395(7) 0.0181(4) Uani d . 1 . . C
C13 0.4467(3) 0.78557(13) 0.49395(8) 0.0218(4) Uani d . 1 . . C
C14 0.4313(3) 0.87494(13) 0.51080(8) 0.0251(5) Uani d . 1 . . C
C15 0.3856(3) 0.89625(13) 0.56740(8) 0.0263(5) Uani d . 1 . . C
C16 0.3511(3) 0.82848(13) 0.60725(8) 0.0237(4) Uani d . 1 . . C
C17 0.3014(3) 0.66598(12) 0.63142(7) 0.0188(4) Uani d . 1 . . C
C18 0.4502(3) 0.62202(12) 0.51827(7) 0.0196(4) Uani d . 1 . . C
O11 0.4224(2) 0.60281(9) 0.46339(5) 0.0280(3) Uani d . 1 . . O
O12 0.50338(18) 0.56741(8) 0.55444(5) 0.0260(3) Uani d . 1 . . O
O17 0.17176(18) 0.61778(9) 0.61845(5) 0.0247(3) Uani d . 1 . . O
C21 0.3487(2) 0.60095(12) 0.72837(7) 0.0174(4) Uani d . 1 . . C
C22 0.3474(2) 0.62663(12) 0.78658(7) 0.0178(4) Uani d . 1 . . C
C23 0.3015(2) 0.56789(13) 0.83106(8) 0.0214(4) Uani d . 1 . . C
C24 0.2588(3) 0.48019(12) 0.81765(8) 0.0230(4) Uani d . 1 . . C
C25 0.2599(3) 0.45285(13) 0.76019(8) 0.0231(4) Uani d . 1 . . C
C26 0.3027(2) 0.51244(12) 0.71581(8) 0.0215(4) Uani d . 1 . . C
N22 0.3928(2) 0.71871(10) 0.80312(7) 0.0216(4) Uani d . 1 . . N
O21 0.3086(2) 0.75267(9) 0.84359(6) 0.0332(4) Uani d . 1 . . O
O22 0.51459(18) 0.75869(8) 0.77559(5) 0.0249(3) Uani d . 1 . . O
H1 0.4708 0.7052 0.6904 0.022 Uiso d R 1 . . H
H13 0.4781 0.7711 0.4550 0.026 Uiso calc R 1 . . H
H14 0.4523 0.9215 0.4834 0.030 Uiso calc R 1 . . H
H15 0.3779 0.9574 0.5790 0.032 Uiso calc R 1 . . H
H16 0.3171 0.8434 0.6459 0.028 Uiso calc R 1 . . H
H11 0.4481 0.5486 0.4574 0.042 Uiso calc R 1 . . H
H23 0.2995 0.5879 0.8702 0.026 Uiso calc R 1 . . H
H24 0.2288 0.4388 0.8476 0.028 Uiso calc R 1 . . H
H25 0.2309 0.3923 0.7510 0.028 Uiso calc R 1 . . H
H26 0.3005 0.4926 0.6766 0.026 Uiso calc R 1 . . H

loop_
_atom_site_aniso_label
_atom_site_aniso_U_11
_atom_site_aniso_U_22
_atom_site_aniso_U_33
_atom_site_aniso_U_12
_atom_site_aniso_U_13
_atom_site_aniso_U_23
N1 0.0210(8) 0.0171(8) 0.0171(8) -0.0037(7) 0.0001(6) 0.0010(6)
O17 0.0268(8) 0.0262(8) 0.0212(7) -0.0056(6) -0.0025(5) 0.0024(6)
C11 0.0180(10) 0.0186(10) 0.0168(9) 0.0000(8) -0.0011(7) 0.0013(7)
C12 0.0186(10) 0.0179(9) 0.0179(9) 0.0002(8) -0.0021(7) 0.0003(7)
C13 0.0248(11) 0.0240(11) 0.0165(9) 0.0005(9) 0.0012(7) 0.0020(7)
C14 0.0300(12) 0.0207(11) 0.0247(10) -0.0029(9) 0.0004(8) 0.0069(8)
C15 0.0342(12) 0.0162(10) 0.0285(11) 0.0010(9) -0.0009(8) 0.0002(8)
C16 0.0308(11) 0.0194(10) 0.0209(10) 0.0009(8) 0.0026(8) -0.0021(8)
C17 0.0219(11) 0.0175(10) 0.0168(9) 0.0023(8) 0.0020(7) -0.0028(7)
C18 0.0198(10) 0.0221(11) 0.0170(9) -0.0002(8) 0.0020(7) 0.0000(8)
O11 0.0463(9) 0.0214(7) 0.0165(7) 0.0077(7) -0.0026(6) -0.0047(5)
O12 0.0393(9) 0.0208(7) 0.0179(7) 0.0061(6) -0.0005(6) -0.0004(5)
O17 0.0268(8) 0.0262(8) 0.0212(7) -0.0056(6) -0.0025(5) 0.0024(6)
C21 0.0157(9) 0.0173(9) 0.0190(9) 0.0025(8) 0.0010(7) 0.0026(7)
C22 0.0168(10) 0.0146(9) 0.0221(9) 0.0023(7) -0.0011(7) -0.0008(7)
C23 0.0217(11) 0.0242(11) 0.0183(9) 0.0023(8) 0.0008(7) 0.0021(8)
C24 0.0238(10) 0.0212(10) 0.0239(10) 0.0002(9) 0.0009(8) 0.0072(8)
C25 0.0235(11) 0.0162(9) 0.0297(11) -0.0012(8) -0.0008(8) 0.0014(8)
C26 0.0235(11) 0.0200(10) 0.0210(9) 0.0020(8) -0.0007(8) -0.0017(8)
N22 0.0254(9) 0.0196(8) 0.0197(8) 0.0017(7) -0.0035(7) 0.0013(7)
O21 0.0483(10) 0.0249(8) 0.0265(8) 0.0018(7) 0.0097(6) -0.0059(6)
O22 0.0298(8) 0.0198(7) 0.0250(7) -0.0051(6) -0.0005(6) 0.0028(5)

loop_
_atom_type_symbol
_atom_type_description
_atom_type_scat_dispersion_real
_atom_type_scat_dispersion_imag
_atom_type_scat_source
C C 0.0033 0.0016 'International Tables Vol C Tables 4.2.6.8 and 6.1.1.4'
H H 0.0000 0.0000 'International Tables Vol C Tables 4.2.6.8 and 6.1.1.4'
N N 0.0061 0.0033 'International Tables Vol C Tables 4.2.6.8 and 6.1.1.4'
O O 0.0106 0.0060 'International Tables Vol C Tables 4.2.6.8 and 6.1.1.4'

loop_
_geom_angle_atom_site_label_1
_geom_angle_atom_site_label_2
_geom_angle_atom_site_label_3
_geom_angle
_geom_angle_publ_flag
C17 N1 C21 124.45(15) no
C17 N1 H1 116.7 no
C21 N1 H1 118.4 no
O17 C17 N1 124.01(16) no
O17 C17 C11 120.89(16) no
N1 C17 C11 115.01(16) no
C16 C11 C12 119.41(16) no
C16 C11 C17 120.08(15) no
C12 C11 C17 119.85(16) no
C13 C12 C11 119.90(17) no
C13 C12 C18 120.67(16) no
C11 C12 C18 119.26(15) no
C12 C13 C14 120.06(17) no
C12 C13 H13 120.0 no
C14 C13 H13 120.0 no
C15 C14 C13 120.14(17) no
C15 C14 H14 119.9 no
C13 C14 H14 119.9 no
C14 C15 C16 120.07(18) no
C14 C15 H15 120.0 no
C16 C15 H15 120.0 no
C15 C16 C11 120.39(17) no
C15 C16 H16 119.8 no
C11 C16 H16 119.8 no
O12 C18 O11 123.97(16) no
O12 C18 C12 121.38(15) no
O11 C18 C12 114.63(15) no
C18 O11 H11 109.5 no
C26 C21 C22 117.30(16) no
C26 C21 N1 120.64(15) no
C22 C21 N1 122.05(16) no
C23 C22 C21 122.61(17) no
C23 C22 N22 116.94(15) no
C21 C22 N22 120.44(15) no
C24 C23 C22 119.07(17) no
C24 C23 H23 120.5 no
C22 C23 H23 120.5 no
C23 C24 C25 119.46(17) no
C23 C24 H24 120.3 no
C25 C24 H24 120.3 no
C24 C25 C26 121.14(18) no
C24 C25 H25 119.4 no
C26 C25 H25 119.4 no
C25 C26 C21 120.40(17) no
C25 C26 H26 119.8 no
C21 C26 H26 119.8 no
O21 N22 O22 123.22(15) no
O21 N22 C22 118.22(15) no
O22 N22 C22 118.56(14) no

loop_
_geom_bond_atom_site_label_1
_geom_bond_atom_site_label_2
_geom_bond_site_symmetry_2
_geom_bond_distance
_geom_bond_publ_flag
N1 C17 . 1.363(2) no
N1 C21 . 1.416(2) no
N1 H1 . 0.88 no
C17 O17 . 1.222(2) no
C17 C11 . 1.505(2) no
C11 C16 . 1.390(3) no
C11 C12 . 1.401(2) no
C12 C13 . 1.388(3) no
C12 C18 . 1.487(2) no
C13 C14 . 1.390(3) no
C13 H13 . 0.95 no
C14 C15 . 1.383(3) no
C14 H14 . 0.95 no
C15 C16 . 1.387(3) no
C15 H15 . 0.95 no
C16 H16 . 0.95 no
C18 O11 . 1.312(2) y
C18 O12 . 1.227(2) y
O11 H11 . 0.84 no
C21 C26 . 1.390(3) no
C21 C22 . 1.395(2) no
C22 C23 . 1.388(2) no
C22 N22 . 1.461(2) no
C23 C24 . 1.377(3) no
C23 H23 . 0.95 no
C24 C25 . 1.385(3) no
C24 H24 . 0.95 no
C25 C26 . 1.389(3) no
C25 H25 . 0.95 no
C26 H26 . 0.95 no
N22 O21 . 1.2248(19) no
N22 O22 . 1.2417(19) no

loop_
_geom_hbond_atom_site_label_D
_geom_hbond_atom_site_label_H
_geom_hbond_atom_site_label_A
_geom_hbond_site_symmetry_A
_geom_hbond_distance_DH
_geom_hbond_distance_HA
_geom_hbond_distance_DA
_geom_hbond_angle_DHA
_geom_hbond_publ_flag
N1 H1 O22 . 0.88 2.14 2.719(2) 123 y
O11 H11 O12 5_666 0.84 1.78 2.623(2) 178 y

loop_
_geom_torsion_atom_site_label_1
_geom_torsion_atom_site_label_2
_geom_torsion_atom_site_label_3
_geom_torsion_atom_site_label_4
_geom_torsion
_geom_torsion_publ_flag
C12 C11 C17 N1 127.5(2) y
C11 C17 N1 C21 177.8(2) y
C17 N1 C21 C22 -139.1(2) y
C11 C12 C18 O11 153.6(2) y
C21 C22 N22 O21 143.3(2) y
C21 N1 C17 O17 1.2(3) no
O17 C17 C11 C16 114.8(2) no
N1 C17 C11 C16 -61.8(2) no
O17 C17 C11 C12 -55.9(2) no
C16 C11 C12 C13 -1.3(3) no
C17 C11 C12 C13 169.45(17) no
C16 C11 C12 C18 173.92(17) no
C17 C11 C12 C18 -15.3(3) no
C11 C12 C13 C14 1.4(3) no
C18 C12 C13 C14 -173.82(18) no
C12 C13 C14 C15 0.0(3) no
C13 C14 C15 C16 -1.4(3) no
C14 C15 C16 C11 1.4(3) no
C12 C11 C16 C15 0.0(3) no
C17 C11 C16 C15 -170.79(18) no
C13 C12 C18 O12 147.44(19) no
C11 C12 C18 O12 -27.8(3) no
C13 C12 C18 O11 -31.2(2) no
C17 N1 C21 C26 39.6(3) no
C26 C21 C22 C23 -0.4(3) no
N1 C21 C22 C23 178.34(17) no
C26 C21 C22 N22 -179.53(16) no
N1 C21 C22 N22 -0.8(3) no
C21 C22 C23 C24 1.3(3) no
N22 C22 C23 C24 -179.56(16) no
C22 C23 C24 C25 -1.0(3) no
C23 C24 C25 C26 -0.2(3) no
C24 C25 C26 C21 1.1(3) no
C22 C21 C26 C25 -0.8(3) no
N1 C21 C26 C25 -179.56(16) no
C23 C22 N22 O21 -35.9(2) no
C23 C22 N22 O22 144.11(16) no
C21 C22 N22 O22 -36.7(2) no

loop_
_cod_related_entry_id
_cod_related_entry_database
_cod_related_entry_code
1 ChemSpider 207357
